data_1558365
loop_
_publ_author_name
'Watanabe, Kohei'
'Ueno, Atsushi'
'Tao, Xin'
'Skoch, Karel'
'Jie, Xiaoming'
'Vagin, Sergei'
'Rieger, Bernhard'
'Daniliuc, Constantin Gabriel'
'Letzel, Mathias C.'
'Kehr, Gerald'
'Erker, Gerhard'

_publ_section_title
;
 Reactions of an Anionic Chelate Phosphane/borata-alkene Ligand with
 [Rh(nbd)Cl]2, [Rh(CO)2Cl]2 and [Ir(cod)Cl]2.
;
_journal_name_full 'Chemical Science'
_journal_paper_doi 10.1039/D0SC02223C
_journal_year 2020
_chemical_formula_sum 'C39 H33 B F10 P Rh'
_chemical_formula_weight 836.34
_space_group_crystal_system monoclinic
_space_group_IT_number 14
_space_group_name_Hall '-P 2ybc'
_space_group_name_H-M_alt 'P 1 21/c 1'
_atom_sites_solution_hydrogens geom
_audit_creation_method 'APEX3 v2016.1-0'
_audit_update_record
;
2019-10-19 deposited with the CCDC.	2020-06-18 downloaded from the CCDC.
;
_cell_angle_alpha 90
_cell_angle_beta 95.5790(10)
_cell_angle_gamma 90
_cell_formula_units_Z 4
_cell_length_a 11.3860(4)
_cell_length_b 24.4438(8)
_cell_length_c 12.1411(4)
_cell_measurement_reflns_used 9804
_cell_measurement_temperature 100.(2)
_cell_measurement_theta_max 27.3569
_cell_measurement_theta_min 2.3702
_cell_volume 3363.1(2)
_computing_cell_refinement 'SAINT V8.37A (Bruker AXS Inc., 2015)'
_computing_data_collection
;

APEX3 v2016.1-0 (Bruker AXS Inc., 2016)
;
_computing_data_reduction 'SAINT V8.37A (Bruker AXS Inc., 2015)'
_computing_molecular_graphics 'XP (Sheldrick, 2014)'
_computing_publication_material 'SHELXL-2014/7 (Sheldrick, 2014)'
_computing_structure_refinement 'SHELXL-2014/7 (Sheldrick, 2014)'
_computing_structure_solution 'SHELXL-2014/7 (Sheldrick, 2014)'
_diffrn_ambient_temperature 100.(2)
_diffrn_detector_area_resol_mean 10.4167
_diffrn_measured_fraction_theta_full 0.994
_diffrn_measured_fraction_theta_max 0.994
_diffrn_measurement_device_type 'Bruker D8 Venture PHOTON 100 CMOS'
_diffrn_measurement_method 'omega and phi scans'
_diffrn_radiation_monochromator 'MX mirror'
_diffrn_radiation_type 'Mo K\a'
_diffrn_radiation_wavelength 0.71073
_diffrn_reflns_av_R_equivalents 0.0650
_diffrn_reflns_av_unetI/netI 0.0346
_diffrn_reflns_limit_h_max 14
_diffrn_reflns_limit_h_min -14
_diffrn_reflns_limit_k_max 31
_diffrn_reflns_limit_k_min -31
_diffrn_reflns_limit_l_max 14
_diffrn_reflns_limit_l_min -15
_diffrn_reflns_number 71688
_diffrn_reflns_theta_full 27.56
_diffrn_reflns_theta_max 27.56
_diffrn_reflns_theta_min 2.37
_diffrn_source 'Mo ImS'
_diffrn_source_type 'micro focus tube'
_exptl_absorpt_coefficient_mu 0.641
_exptl_absorpt_correction_T_max 0.97
_exptl_absorpt_correction_T_min 0.91
_exptl_absorpt_correction_type multi-scan
_exptl_absorpt_process_details
;
Bruker AXS (2014). SADABS, Version 2014/5, Bruker AXS Inc., Madison, Wisconsin,
USA.
;
_exptl_crystal_colour yellow
_exptl_crystal_density_diffrn 1.652
_exptl_crystal_density_method 'not measured'
_exptl_crystal_description needle
_exptl_crystal_F_000 1688
_exptl_crystal_size_max 0.242
_exptl_crystal_size_mid 0.142
_exptl_crystal_size_min 0.052
_refine_diff_density_max 0.519
_refine_diff_density_min -0.526
_refine_ls_extinction_method none
_refine_ls_goodness_of_fit_ref 1.050
_refine_ls_hydrogen_treatment constr
_refine_ls_matrix_type full
_refine_ls_number_parameters 475
_refine_ls_number_reflns 7718
_refine_ls_number_restraints 0
_refine_ls_restrained_S_all 1.050
_refine_ls_R_factor_all 0.0483
_refine_ls_R_factor_gt 0.0322
_refine_ls_shift/su_max 0.001
_refine_ls_shift/su_mean 0.000
_refine_ls_structure_factor_coef Fsqd
_refine_ls_weighting_details 'w=1/[\s^2^(Fo^2^)+(0.0249P)^2^+4.1489P] where P=(Fo^2^+2Fc^2^)/3'
_refine_ls_weighting_scheme calc
_refine_ls_wR_factor_gt 0.0642
_refine_ls_wR_factor_ref 0.0688
_reflns_number_gt 6353
_reflns_number_total 7718
_reflns_threshold_expression 'I > 2\s(I)'
_cod_data_source_file d0sc02223c2.cif
_cod_data_source_block erk9354
_cod_database_code 1558365

loop_
_space_group_symop_operation_xyz
'x, y, z'
'-x, y+1/2, -z+1/2'
'-x, -y, -z'
'x, -y-1/2, z-1/2'

loop_
_atom_site_type_symbol
_atom_site_label
_atom_site_fract_x
_atom_site_fract_y
_atom_site_fract_z
_atom_site_U_iso_or_equiv
_atom_site_adp_type
_atom_site_calc_flag
_atom_site_refinement_flags_adp
_atom_site_refinement_flags_occupancy
_atom_site_refinement_flags_posn
_atom_site_occupancy
_atom_site_disorder_assembly
_atom_site_disorder_group
P P1 0.44623(5) 0.61088(2) 0.30073(4) 0.00863(11) Uani d . . . 1 . .
Rh Rh1 0.33052(2) 0.68756(2) 0.33310(2) 0.00953(5) Uani d . . . 1 . .
C C1 0.31670(19) 0.56773(9) 0.31340(18) 0.0119(4) Uani d . . . 1 . .
H H1A 0.2717 0.5604 0.241 0.014 Uiso calc U . R 1 . .
H H1B 0.3372 0.5328 0.3518 0.014 Uiso calc U . R 1 . .
C C2 0.25225(19) 0.60721(9) 0.38480(18) 0.0113(4) Uani d . . . 1 . .
H H2 0.2889 0.6161 0.4562 0.014 Uiso calc U . R 1 . .
C C11 0.51186(19) 0.60935(9) 0.16781(17) 0.0102(4) Uani d . . . 1 . .
C C12 0.4656(2) 0.58143(9) 0.07098(18) 0.0128(5) Uani d . . . 1 . .
C C13 0.5218(2) 0.58751(9) -0.02540(18) 0.0150(5) Uani d . . . 1 . .
H H13 0.4905 0.5686 -0.0901 0.018 Uiso calc U . R 1 . .
C C14 0.6216(2) 0.61994(10) -0.03148(18) 0.0162(5) Uani d . . . 1 . .
C C15 0.6663(2) 0.64662(10) 0.06405(18) 0.0158(5) Uani d . . . 1 . .
H H15 0.7344 0.6689 0.0621 0.019 Uiso calc U . R 1 . .
C C16 0.6144(2) 0.64178(9) 0.16323(17) 0.0118(4) Uani d . . . 1 . .
C C17 0.3584(2) 0.54456(10) 0.06213(19) 0.0181(5) Uani d . . . 1 . .
H H17A 0.353 0.5251 -0.0087 0.027 Uiso calc U . R 1 . .
H H17B 0.2872 0.5667 0.0664 0.027 Uiso calc U . R 1 . .
H H17C 0.3655 0.5181 0.123 0.027 Uiso calc U . R 1 . .
C C18 0.6759(2) 0.62614(11) -0.13899(19) 0.0246(6) Uani d . . . 1 . .
H H18A 0.6341 0.6548 -0.1837 0.037 Uiso calc U . R 1 . .
H H18B 0.6698 0.5914 -0.1795 0.037 Uiso calc U . R 1 . .
H H18C 0.7592 0.6363 -0.1238 0.037 Uiso calc U . R 1 . .
C C19 0.6735(2) 0.67148(10) 0.26292(18) 0.0155(5) Uani d . . . 1 . .
H H19A 0.7271 0.6464 0.3061 0.023 Uiso calc U . R 1 . .
H H19B 0.6134 0.6846 0.309 0.023 Uiso calc U . R 1 . .
H H19C 0.7184 0.7026 0.2382 0.023 Uiso calc U . R 1 . .
C C21 0.56157(18) 0.58338(9) 0.40337(17) 0.0094(4) Uani d . . . 1 . .
C C22 0.61922(19) 0.53403(9) 0.38027(17) 0.0117(4) Uani d . . . 1 . .
C C23 0.7187(2) 0.51793(9) 0.44737(18) 0.0137(5) Uani d . . . 1 . .
H H23 0.7576 0.4851 0.4304 0.016 Uiso calc U . R 1 . .
C C24 0.7634(2) 0.54852(9) 0.53901(18) 0.0130(5) Uani d . . . 1 . .
C C25 0.70100(19) 0.59413(9) 0.56529(17) 0.0123(4) Uani d . . . 1 . .
H H25 0.7276 0.6141 0.6301 0.015 Uiso calc U . R 1 . .
C C26 0.60017(19) 0.61240(9) 0.50084(17) 0.0112(4) Uani d . . . 1 . .
C C27 0.5774(2) 0.49638(10) 0.28593(19) 0.0173(5) Uani d . . . 1 . .
H H27A 0.5968 0.5124 0.2159 0.026 Uiso calc U . R 1 . .
H H27B 0.4918 0.4915 0.2838 0.026 Uiso calc U . R 1 . .
H H27C 0.6165 0.4608 0.2968 0.026 Uiso calc U . R 1 . .
C C28 0.8757(2) 0.53103(10) 0.6067(2) 0.0186(5) Uani d . . . 1 . .
H H28A 0.944 0.5421 0.5687 0.028 Uiso calc U . R 1 . .
H H28B 0.8759 0.4912 0.6157 0.028 Uiso calc U . R 1 . .
H H28C 0.8801 0.5485 0.6797 0.028 Uiso calc U . R 1 . .
C C29 0.5407(2) 0.66264(11) 0.54261(19) 0.0204(5) Uani d . . . 1 . .
H H29A 0.5235 0.6566 0.6192 0.031 Uiso calc U . R 1 . .
H H29B 0.4669 0.6695 0.4961 0.031 Uiso calc U . R 1 . .
H H29C 0.5931 0.6943 0.5395 0.031 Uiso calc U . R 1 . .
B B1 0.1367(2) 0.63235(10) 0.3498(2) 0.0110(5) Uani d . . . 1 . .
C C31 0.06587(19) 0.61451(9) 0.23290(18) 0.0121(4) Uani d . . . 1 . .
C C32 0.0961(2) 0.62490(10) 0.12692(19) 0.0162(5) Uani d . . . 1 . .
F F32 0.18830(13) 0.65783(6) 0.11003(11) 0.0228(3) Uani d . . . 1 . .
C C33 0.0373(2) 0.60234(11) 0.03186(19) 0.0215(5) Uani d . . . 1 . .
F F33 0.07319(15) 0.61313(7) -0.06778(11) 0.0350(4) Uani d . . . 1 . .
C C34 -0.0562(2) 0.56751(11) 0.0409(2) 0.0231(6) Uani d . . . 1 . .
F F34 -0.11140(14) 0.54353(7) -0.04962(13) 0.0353(4) Uani d . . . 1 . .
C C35 -0.0920(2) 0.55662(11) 0.1443(2) 0.0226(6) Uani d . . . 1 . .
F F35 -0.18270(14) 0.52262(7) 0.15428(14) 0.0346(4) Uani d . . . 1 . .
C C36 -0.0317(2) 0.58035(10) 0.23611(19) 0.0163(5) Uani d . . . 1 . .
F F36 -0.06986(12) 0.56749(6) 0.33464(11) 0.0224(3) Uani d . . . 1 . .
C C41 0.05658(19) 0.66148(9) 0.43412(18) 0.0116(4) Uani d . . . 1 . .
C C42 -0.0338(2) 0.69801(9) 0.39967(18) 0.0143(5) Uani d . . . 1 . .
F F42 -0.04969(12) 0.71346(6) 0.29193(11) 0.0189(3) Uani d . . . 1 . .
C C43 -0.1128(2) 0.71947(10) 0.4673(2) 0.0177(5) Uani d . . . 1 . .
F F43 -0.19806(13) 0.75439(6) 0.42752(12) 0.0260(3) Uani d . . . 1 . .
C C44 -0.1054(2) 0.70426(10) 0.57643(19) 0.0179(5) Uani d . . . 1 . .
F F44 -0.18518(13) 0.72254(6) 0.64270(12) 0.0273(4) Uani d . . . 1 . .
C C45 -0.0175(2) 0.66874(10) 0.61693(19) 0.0166(5) Uani d . . . 1 . .
F F45 -0.01088(13) 0.65291(6) 0.72325(11) 0.0252(3) Uani d . . . 1 . .
C C46 0.0603(2) 0.64849(9) 0.54632(18) 0.0132(5) Uani d . . . 1 . .
F F46 0.14064(12) 0.61221(6) 0.59199(10) 0.0177(3) Uani d . . . 1 . .
C C51 0.4430(2) 0.75946(9) 0.34734(19) 0.0145(5) Uani d . . . 1 . .
H H51 0.5109 0.7446 0.3883 0.017 Uiso calc U . R 1 . .
C C52 0.4063(2) 0.75019(9) 0.23604(19) 0.0143(5) Uani d . . . 1 . .
H H52 0.4434 0.7274 0.1863 0.017 Uiso calc U . R 1 . .
C C53 0.2938(2) 0.78423(9) 0.21013(19) 0.0148(5) Uani d . . . 1 . .
H H53 0.2685 0.792 0.1305 0.018 Uiso calc U . R 1 . .
C C54 0.2059(2) 0.75355(9) 0.27612(19) 0.0157(5) Uani d . . . 1 . .
H H54 0.1397 0.7327 0.2466 0.019 Uiso calc U . R 1 . .
C C55 0.2418(2) 0.76216(9) 0.3868(2) 0.0156(5) Uani d . . . 1 . .
H H55 0.2054 0.7483 0.4482 0.019 Uiso calc U . R 1 . .
C C56 0.3520(2) 0.79846(9) 0.39099(19) 0.0161(5) Uani d . . . 1 . .
H H56 0.3759 0.8179 0.4622 0.019 Uiso calc U . R 1 . .
C C57 0.3213(2) 0.83431(10) 0.2873(2) 0.0184(5) Uani d . . . 1 . .
H H57A 0.389 0.8562 0.2669 0.022 Uiso calc U . R 1 . .
H H57B 0.2518 0.8581 0.2934 0.022 Uiso calc U . R 1 . .

loop_
_atom_site_aniso_label
_atom_site_aniso_U_11
_atom_site_aniso_U_22
_atom_site_aniso_U_33
_atom_site_aniso_U_12
_atom_site_aniso_U_13
_atom_site_aniso_U_23
P1 0.0072(3) 0.0091(3) 0.0096(3) 0.0001(2) 0.0012(2) 0.0005(2)
Rh1 0.00840(8) 0.00783(8) 0.01244(8) -0.00059(7) 0.00149(6) 0.00050(7)
C1 0.0093(11) 0.0105(11) 0.0164(11) -0.0007(9) 0.0029(8) 0.0006(9)
C2 0.0102(11) 0.0103(11) 0.0137(10) -0.0029(9) 0.0030(8) 0.0027(9)
C11 0.0114(11) 0.0097(10) 0.0097(10) 0.0034(8) 0.0009(8) 0.0002(8)
C12 0.0125(11) 0.0111(11) 0.0143(11) 0.0041(9) -0.0009(8) 0.0004(9)
C13 0.0205(13) 0.0134(11) 0.0106(10) 0.0053(9) -0.0012(9) -0.0034(9)
C14 0.0228(13) 0.0162(12) 0.0104(10) 0.0074(10) 0.0055(9) 0.0021(9)
C15 0.0163(12) 0.0157(12) 0.0160(11) -0.0012(9) 0.0045(9) 0.0026(9)
C16 0.0119(11) 0.0125(11) 0.0108(10) 0.0015(9) 0.0000(8) 0.0016(8)
C17 0.0170(12) 0.0210(13) 0.0159(11) -0.0011(10) -0.0007(9) -0.0080(10)
C18 0.0340(16) 0.0278(14) 0.0135(12) 0.0033(12) 0.0104(10) -0.0001(10)
C19 0.0138(12) 0.0193(12) 0.0135(11) -0.0067(9) 0.0029(9) 0.0010(9)
C21 0.0070(10) 0.0109(11) 0.0106(10) -0.0004(8) 0.0022(8) 0.0030(8)
C22 0.0122(11) 0.0114(11) 0.0118(10) -0.0017(9) 0.0028(8) 0.0031(8)
C23 0.0144(12) 0.0088(11) 0.0188(11) 0.0008(9) 0.0052(9) 0.0039(9)
C24 0.0114(11) 0.0149(12) 0.0130(10) -0.0019(9) 0.0021(8) 0.0058(9)
C25 0.0130(11) 0.0161(11) 0.0082(10) -0.0029(9) 0.0022(8) 0.0019(9)
C26 0.0111(11) 0.0135(11) 0.0099(10) -0.0004(9) 0.0049(8) 0.0016(8)
C27 0.0181(12) 0.0118(11) 0.0216(12) 0.0012(9) -0.0008(9) -0.0041(9)
C28 0.0127(12) 0.0191(13) 0.0234(12) 0.0005(10) -0.0012(9) 0.0031(10)
C29 0.0226(13) 0.0253(13) 0.0125(11) 0.0102(11) -0.0015(9) -0.0054(10)
B1 0.0134(13) 0.0090(12) 0.0111(11) -0.0020(10) 0.0035(9) 0.0014(9)
C31 0.0097(11) 0.0112(11) 0.0152(11) 0.0032(9) 0.0003(8) 0.0008(9)
C32 0.0143(12) 0.0150(12) 0.0190(12) 0.0004(9) 0.0007(9) 0.0007(9)
F32 0.0259(8) 0.0270(8) 0.0162(7) -0.0092(6) 0.0053(6) 0.0018(6)
C33 0.0245(14) 0.0262(14) 0.0132(11) 0.0048(11) -0.0020(10) 0.0006(10)
F33 0.0458(10) 0.0474(11) 0.0114(7) -0.0035(8) 0.0000(7) 0.0012(7)
C34 0.0199(13) 0.0257(14) 0.0214(12) 0.0042(11) -0.0098(10) -0.0064(11)
F34 0.0335(9) 0.0413(10) 0.0275(8) -0.0016(8) -0.0151(7) -0.0147(7)
C35 0.0129(12) 0.0220(13) 0.0316(14) -0.0032(10) -0.0043(10) -0.0035(11)
F35 0.0215(8) 0.0386(10) 0.0428(9) -0.0169(7) -0.0020(7) -0.0086(8)
C36 0.0119(12) 0.0193(12) 0.0175(11) 0.0003(9) 0.0002(9) 0.0008(10)
F36 0.0171(7) 0.0266(8) 0.0241(7) -0.0080(6) 0.0057(6) 0.0007(6)
C41 0.0090(11) 0.0104(11) 0.0155(11) -0.0019(8) 0.0017(8) -0.0014(9)
C42 0.0124(11) 0.0152(12) 0.0146(11) -0.0003(9) -0.0014(8) 0.0006(9)
F42 0.0143(7) 0.0228(7) 0.0193(7) 0.0053(6) -0.0006(5) 0.0058(6)
C43 0.0095(11) 0.0169(12) 0.0260(13) 0.0022(9) -0.0025(9) -0.0064(10)
F43 0.0188(8) 0.0271(8) 0.0311(8) 0.0124(6) -0.0026(6) -0.0084(7)
C44 0.0124(12) 0.0221(13) 0.0201(12) -0.0011(9) 0.0055(9) -0.0137(10)
F44 0.0199(8) 0.0352(9) 0.0277(8) 0.0037(7) 0.0070(6) -0.0179(7)
C45 0.0162(12) 0.0187(12) 0.0150(11) -0.0036(10) 0.0026(9) -0.0039(9)
F45 0.0299(9) 0.0338(9) 0.0127(7) 0.0016(7) 0.0067(6) -0.0034(6)
C46 0.0109(11) 0.0123(11) 0.0161(11) -0.0012(9) -0.0005(9) -0.0003(9)
F46 0.0193(7) 0.0199(7) 0.0139(6) 0.0052(6) 0.0017(5) 0.0032(5)
C51 0.0152(12) 0.0081(11) 0.0198(11) -0.0039(9) 0.0003(9) 0.0018(9)
C52 0.0158(12) 0.0089(11) 0.0190(11) -0.0035(9) 0.0052(9) 0.0015(9)
C53 0.0160(12) 0.0121(11) 0.0158(11) 0.0006(9) -0.0014(9) 0.0032(9)
C54 0.0131(12) 0.0099(11) 0.0238(12) 0.0030(9) 0.0007(9) -0.0010(9)
C55 0.0164(12) 0.0085(11) 0.0226(12) 0.0019(9) 0.0052(9) 0.0001(9)
C56 0.0210(13) 0.0107(11) 0.0164(11) -0.0020(9) 0.0001(9) -0.0025(9)
C57 0.0199(13) 0.0110(11) 0.0245(12) 0.0002(10) 0.0032(10) 0.0002(10)

loop_
_atom_type_symbol
_atom_type_description
_atom_type_scat_dispersion_real
_atom_type_scat_dispersion_imag
_atom_type_scat_source
C C 0.0033 0.0016 'International Tables Vol C Tables 4.2.6.8 and 6.1.1.4'
H H 0.0000 0.0000 'International Tables Vol C Tables 4.2.6.8 and 6.1.1.4'
B B 0.0013 0.0007 'International Tables Vol C Tables 4.2.6.8 and 6.1.1.4'
F F 0.0171 0.0103 'International Tables Vol C Tables 4.2.6.8 and 6.1.1.4'
P P 0.1023 0.0942 'International Tables Vol C Tables 4.2.6.8 and 6.1.1.4'
Rh Rh -1.1178 0.9187 'International Tables Vol C Tables 4.2.6.8 and 6.1.1.4'

loop_
_geom_angle_atom_site_label_1
_geom_angle_atom_site_label_2
_geom_angle_atom_site_label_3
_geom_angle_site_symmetry_1
_geom_angle_site_symmetry_3
_geom_angle
_geom_angle_publ_flag
C1 P1 C11 . . 117.39(10) ?
C1 P1 C21 . . 105.02(10) ?
C11 P1 C21 . . 105.14(10) ?
C1 P1 Rh1 . . 88.63(7) ?
C11 P1 Rh1 . . 116.42(7) ?
C21 P1 Rh1 . . 123.49(7) ?
C52 Rh1 C51 . . 37.52(8) ?
C52 Rh1 C55 . . 78.16(9) ?
C51 Rh1 C55 . . 65.94(9) ?
C52 Rh1 C54 . . 65.88(9) ?
C51 Rh1 C54 . . 77.90(9) ?
C55 Rh1 C54 . . 36.38(8) ?
C52 Rh1 C2 . . 162.07(8) ?
C51 Rh1 C2 . . 157.29(8) ?
C55 Rh1 C2 . . 115.38(8) ?
C54 Rh1 C2 . . 117.36(8) ?
C52 Rh1 P1 . . 102.36(6) ?
C51 Rh1 P1 . . 108.88(6) ?
C55 Rh1 P1 . . 170.89(6) ?
C54 Rh1 P1 . . 151.99(6) ?
C2 Rh1 P1 . . 66.24(6) ?
C52 Rh1 B1 . . 142.49(8) ?
C51 Rh1 B1 . . 155.28(8) ?
C55 Rh1 B1 . . 89.41(8) ?
C54 Rh1 B1 . . 83.11(8) ?
C2 Rh1 B1 . . 34.31(8) ?
P1 Rh1 B1 . . 95.31(6) ?
C2 C1 P1 . . 96.82(14) ?
C2 C1 H1A . . 112.4 ?
P1 C1 H1A . . 112.4 ?
C2 C1 H1B . . 112.4 ?
P1 C1 H1B . . 112.4 ?
H1A C1 H1B . . 110.0 ?
B1 C2 C1 . . 124.18(19) ?
B1 C2 Rh1 . . 85.58(14) ?
C1 C2 Rh1 . . 99.56(13) ?
B1 C2 H2 . . 117.9 ?
C1 C2 H2 . . 117.9 ?
Rh1 C2 H2 . . 84.5 ?
C12 C11 C16 . . 118.6(2) ?
C12 C11 P1 . . 125.92(17) ?
C16 C11 P1 . . 115.39(16) ?
C13 C12 C11 . . 118.7(2) ?
C13 C12 C17 . . 115.9(2) ?
C11 C12 C17 . . 125.4(2) ?
C14 C13 C12 . . 123.2(2) ?
C14 C13 H13 . . 118.4 ?
C12 C13 H13 . . 118.4 ?
C15 C14 C13 . . 117.3(2) ?
C15 C14 C18 . . 122.1(2) ?
C13 C14 C18 . . 120.6(2) ?
C14 C15 C16 . . 122.0(2) ?
C14 C15 H15 . . 119.0 ?
C16 C15 H15 . . 119.0 ?
C15 C16 C11 . . 120.0(2) ?
C15 C16 C19 . . 117.1(2) ?
C11 C16 C19 . . 122.81(19) ?
C12 C17 H17A . . 109.5 ?
C12 C17 H17B . . 109.5 ?
H17A C17 H17B . . 109.5 ?
C12 C17 H17C . . 109.5 ?
H17A C17 H17C . . 109.5 ?
H17B C17 H17C . . 109.5 ?
C14 C18 H18A . . 109.5 ?
C14 C18 H18B . . 109.5 ?
H18A C18 H18B . . 109.5 ?
C14 C18 H18C . . 109.5 ?
H18A C18 H18C . . 109.5 ?
H18B C18 H18C . . 109.5 ?
C16 C19 H19A . . 109.5 ?
C16 C19 H19B . . 109.5 ?
H19A C19 H19B . . 109.5 ?
C16 C19 H19C . . 109.5 ?
H19A C19 H19C . . 109.5 ?
H19B C19 H19C . . 109.5 ?
C26 C21 C22 . . 118.80(19) ?
C26 C21 P1 . . 121.69(16) ?
C22 C21 P1 . . 119.33(16) ?
C23 C22 C21 . . 119.6(2) ?
C23 C22 C27 . . 116.9(2) ?
C21 C22 C27 . . 123.5(2) ?
C22 C23 C24 . . 122.0(2) ?
C22 C23 H23 . . 119.0 ?
C24 C23 H23 . . 119.0 ?
C25 C24 C23 . . 117.5(2) ?
C25 C24 C28 . . 122.1(2) ?
C23 C24 C28 . . 120.4(2) ?
C24 C25 C26 . . 122.9(2) ?
C24 C25 H25 . . 118.5 ?
C26 C25 H25 . . 118.5 ?
C25 C26 C21 . . 118.7(2) ?
C25 C26 C29 . . 116.20(19) ?
C21 C26 C29 . . 125.1(2) ?
C22 C27 H27A . . 109.5 ?
C22 C27 H27B . . 109.5 ?
H27A C27 H27B . . 109.5 ?
C22 C27 H27C . . 109.5 ?
H27A C27 H27C . . 109.5 ?
H27B C27 H27C . . 109.5 ?
C24 C28 H28A . . 109.5 ?
C24 C28 H28B . . 109.5 ?
H28A C28 H28B . . 109.5 ?
C24 C28 H28C . . 109.5 ?
H28A C28 H28C . . 109.5 ?
H28B C28 H28C . . 109.5 ?
C26 C29 H29A . . 109.5 ?
C26 C29 H29B . . 109.5 ?
H29A C29 H29B . . 109.5 ?
C26 C29 H29C . . 109.5 ?
H29A C29 H29C . . 109.5 ?
H29B C29 H29C . . 109.5 ?
C2 B1 C41 . . 123.2(2) ?
C2 B1 C31 . . 119.6(2) ?
C41 B1 C31 . . 114.35(19) ?
C2 B1 Rh1 . . 60.10(12) ?
C41 B1 Rh1 . . 110.97(14) ?
C31 B1 Rh1 . . 115.03(14) ?
C32 C31 C36 . . 113.9(2) ?
C32 C31 B1 . . 128.0(2) ?
C36 C31 B1 . . 117.81(19) ?
F32 C32 C31 . . 121.0(2) ?
F32 C32 C33 . . 115.3(2) ?
C31 C32 C33 . . 123.7(2) ?
F33 C33 C34 . . 120.0(2) ?
F33 C33 C32 . . 120.5(2) ?
C34 C33 C32 . . 119.5(2) ?
F34 C34 C33 . . 120.5(2) ?
F34 C34 C35 . . 120.1(2) ?
C33 C34 C35 . . 119.4(2) ?
F35 C35 C36 . . 121.0(2) ?
F35 C35 C34 . . 120.0(2) ?
C36 C35 C34 . . 119.0(2) ?
F36 C36 C35 . . 116.2(2) ?
F36 C36 C31 . . 119.4(2) ?
C35 C36 C31 . . 124.4(2) ?
C46 C41 C42 . . 112.9(2) ?
C46 C41 B1 . . 123.9(2) ?
C42 C41 B1 . . 122.81(19) ?
F42 C42 C43 . . 115.8(2) ?
F42 C42 C41 . . 119.5(2) ?
C43 C42 C41 . . 124.7(2) ?
F43 C43 C44 . . 119.6(2) ?
F43 C43 C42 . . 121.1(2) ?
C44 C43 C42 . . 119.3(2) ?
F44 C44 C43 . . 120.4(2) ?
F44 C44 C45 . . 120.3(2) ?
C43 C44 C45 . . 119.3(2) ?
F45 C45 C44 . . 119.7(2) ?
F45 C45 C46 . . 120.9(2) ?
C44 C45 C46 . . 119.4(2) ?
F46 C46 C45 . . 115.39(19) ?
F46 C46 C41 . . 120.3(2) ?
C45 C46 C41 . . 124.3(2) ?
C52 C51 C56 . . 106.6(2) ?
C52 C51 Rh1 . . 70.87(13) ?
C56 C51 Rh1 . . 96.74(14) ?
C52 C51 H51 . . 126.7 ?
C56 C51 H51 . . 126.7 ?
Rh1 C51 H51 . . 100.1 ?
C51 C52 C53 . . 106.0(2) ?
C51 C52 Rh1 . . 71.61(13) ?
C53 C52 Rh1 . . 97.26(14) ?
C51 C52 H52 . . 127.0 ?
C53 C52 H52 . . 127.0 ?
Rh1 C52 H52 . . 99.0 ?
C52 C53 C54 . . 101.63(17) ?
C52 C53 C57 . . 100.82(18) ?
C54 C53 C57 . . 99.99(18) ?
C52 C53 H53 . . 117.1 ?
C54 C53 H53 . . 117.1 ?
C57 C53 H53 . . 117.1 ?
C55 C54 C53 . . 106.6(2) ?
C55 C54 Rh1 . . 71.77(13) ?
C53 C54 Rh1 . . 95.06(14) ?
C55 C54 H54 . . 126.7 ?
C53 C54 H54 . . 126.7 ?
Rh1 C54 H54 . . 100.8 ?
C54 C55 C56 . . 106.5(2) ?
C54 C55 Rh1 . . 71.85(13) ?
C56 C55 Rh1 . . 95.21(14) ?
C54 C55 H55 . . 126.7 ?
C56 C55 H55 . . 126.7 ?
Rh1 C55 H55 . . 100.6 ?
C55 C56 C51 . . 101.91(17) ?
C55 C56 C57 . . 100.45(19) ?
C51 C56 C57 . . 100.21(18) ?
C55 C56 H56 . . 117.1 ?
C51 C56 H56 . . 117.1 ?
C57 C56 H56 . . 117.1 ?
C56 C57 C53 . . 93.49(17) ?
C56 C57 H57A . . 113.0 ?
C53 C57 H57A . . 113.0 ?
C56 C57 H57B . . 113.0 ?
C53 C57 H57B . . 113.0 ?
H57A C57 H57B . . 110.4 ?

loop_
_geom_bond_atom_site_label_1
_geom_bond_atom_site_label_2
_geom_bond_site_symmetry_2
_geom_bond_distance
_geom_bond_publ_flag
P1 C1 . 1.832(2) ?
P1 C11 . 1.843(2) ?
P1 C21 . 1.847(2) ?
P1 Rh1 . 2.3459(6) ?
Rh1 C52 . 2.162(2) ?
Rh1 C51 . 2.172(2) ?
Rh1 C55 . 2.214(2) ?
Rh1 C54 . 2.215(2) ?
Rh1 C2 . 2.270(2) ?
Rh1 B1 . 2.611(2) ?
C1 C2 . 1.531(3) ?
C1 H1A . 0.99 ?
C1 H1B . 0.99 ?
C2 B1 . 1.476(3) ?
C2 H2 . 0.95 ?
C11 C12 . 1.416(3) ?
C11 C16 . 1.416(3) ?
C12 C13 . 1.395(3) ?
C12 C17 . 1.512(3) ?
C13 C14 . 1.393(3) ?
C13 H13 . 0.95 ?
C14 C15 . 1.384(3) ?
C14 C18 . 1.505(3) ?
C15 C16 . 1.397(3) ?
C15 H15 . 0.95 ?
C16 C19 . 1.512(3) ?
C17 H17A . 0.98 ?
C17 H17B . 0.98 ?
C17 H17C . 0.98 ?
C18 H18A . 0.98 ?
C18 H18B . 0.98 ?
C18 H18C . 0.98 ?
C19 H19A . 0.98 ?
C19 H19B . 0.98 ?
C19 H19C . 0.98 ?
C21 C26 . 1.413(3) ?
C21 C22 . 1.414(3) ?
C22 C23 . 1.387(3) ?
C22 C27 . 1.510(3) ?
C23 C24 . 1.395(3) ?
C23 H23 . 0.95 ?
C24 C25 . 1.376(3) ?
C24 C28 . 1.513(3) ?
C25 C26 . 1.398(3) ?
C25 H25 . 0.95 ?
C26 C29 . 1.514(3) ?
C27 H27A . 0.98 ?
C27 H27B . 0.98 ?
C27 H27C . 0.98 ?
C28 H28A . 0.98 ?
C28 H28B . 0.98 ?
C28 H28C . 0.98 ?
C29 H29A . 0.98 ?
C29 H29B . 0.98 ?
C29 H29C . 0.98 ?
B1 C41 . 1.603(3) ?
B1 C31 . 1.623(3) ?
C31 C32 . 1.387(3) ?
C31 C36 . 1.394(3) ?
C32 F32 . 1.354(3) ?
C32 C33 . 1.390(3) ?
C33 F33 . 1.340(3) ?
C33 C34 . 1.376(4) ?
C34 F34 . 1.347(3) ?
C34 C35 . 1.383(4) ?
C35 F35 . 1.340(3) ?
C35 C36 . 1.379(3) ?
C36 F36 . 1.349(3) ?
C41 C46 . 1.395(3) ?
C41 C42 . 1.396(3) ?
C42 F42 . 1.357(3) ?
C42 C43 . 1.379(3) ?
C43 F43 . 1.347(3) ?
C43 C44 . 1.370(3) ?
C44 F44 . 1.347(3) ?
C44 C45 . 1.379(3) ?
C45 F45 . 1.343(3) ?
C45 C46 . 1.383(3) ?
C46 F46 . 1.354(3) ?
C51 C52 . 1.394(3) ?
C51 C56 . 1.539(3) ?
C51 H51 . 0.95 ?
C52 C53 . 1.534(3) ?
C52 H52 . 0.95 ?
C53 C54 . 1.537(3) ?
C53 C57 . 1.555(3) ?
C53 H53 . 1.0 ?
C54 C55 . 1.382(3) ?
C54 H54 . 0.95 ?
C55 C56 . 1.534(3) ?
C55 H55 . 0.95 ?
C56 C57 . 1.546(3) ?
C56 H56 . 1.0 ?
C57 H57A . 0.99 ?
C57 H57B . 0.99 ?

loop_
_geom_torsion_atom_site_label_1
_geom_torsion_atom_site_label_2
_geom_torsion_atom_site_label_3
_geom_torsion_atom_site_label_4
_geom_torsion_site_symmetry_1
_geom_torsion_site_symmetry_2
_geom_torsion_site_symmetry_3
_geom_torsion_site_symmetry_4
_geom_torsion
_geom_torsion_publ_flag
C11 P1 C1 C2 . . . . -143.76(13) ?
C21 P1 C1 C2 . . . . 99.91(14) ?
Rh1 P1 C1 C2 . . . . -24.49(12) ?
P1 C1 C2 B1 . . . . 116.9(2) ?
P1 C1 C2 Rh1 . . . . 25.74(12) ?
C1 P1 C11 C12 . . . . 5.8(2) ?
C21 P1 C11 C12 . . . . 122.02(19) ?
Rh1 P1 C11 C12 . . . . -97.39(19) ?
C1 P1 C11 C16 . . . . -177.75(16) ?
C21 P1 C11 C16 . . . . -61.49(18) ?
Rh1 P1 C11 C16 . . . . 79.10(17) ?
C16 C11 C12 C13 . . . . -0.8(3) ?
P1 C11 C12 C13 . . . . 175.59(17) ?
C16 C11 C12 C17 . . . . 179.0(2) ?
P1 C11 C12 C17 . . . . -4.6(3) ?
C11 C12 C13 C14 . . . . -0.2(3) ?
C17 C12 C13 C14 . . . . -180.0(2) ?
C12 C13 C14 C15 . . . . 0.6(3) ?
C12 C13 C14 C18 . . . . -178.1(2) ?
C13 C14 C15 C16 . . . . -0.1(3) ?
C18 C14 C15 C16 . . . . 178.6(2) ?
C14 C15 C16 C11 . . . . -0.8(3) ?
C14 C15 C16 C19 . . . . 178.1(2) ?
C12 C11 C16 C15 . . . . 1.3(3) ?
P1 C11 C16 C15 . . . . -175.47(17) ?
C12 C11 C16 C19 . . . . -177.6(2) ?
P1 C11 C16 C19 . . . . 5.6(3) ?
C1 P1 C21 C26 . . . . -109.19(18) ?
C11 P1 C21 C26 . . . . 126.34(18) ?
Rh1 P1 C21 C26 . . . . -10.7(2) ?
C1 P1 C21 C22 . . . . 75.67(19) ?
C11 P1 C21 C22 . . . . -48.81(19) ?
Rh1 P1 C21 C22 . . . . 174.17(14) ?
C26 C21 C22 C23 . . . . -6.1(3) ?
P1 C21 C22 C23 . . . . 169.16(16) ?
C26 C21 C22 C27 . . . . 172.9(2) ?
P1 C21 C22 C27 . . . . -11.8(3) ?
C21 C22 C23 C24 . . . . 1.1(3) ?
C27 C22 C23 C24 . . . . -178.0(2) ?
C22 C23 C24 C25 . . . . 3.9(3) ?
C22 C23 C24 C28 . . . . -176.9(2) ?
C23 C24 C25 C26 . . . . -3.9(3) ?
C28 C24 C25 C26 . . . . 176.9(2) ?
C24 C25 C26 C21 . . . . -1.1(3) ?
C24 C25 C26 C29 . . . . 178.9(2) ?
C22 C21 C26 C25 . . . . 6.1(3) ?
P1 C21 C26 C25 . . . . -169.08(16) ?
C22 C21 C26 C29 . . . . -173.9(2) ?
P1 C21 C26 C29 . . . . 10.9(3) ?
C1 C2 B1 C41 . . . . 164.7(2) ?
Rh1 C2 B1 C41 . . . . -96.7(2) ?
C1 C2 B1 C31 . . . . 5.0(3) ?
Rh1 C2 B1 C31 . . . . 103.59(19) ?
C1 C2 B1 Rh1 . . . . -98.6(2) ?
C2 B1 C31 C32 . . . . -68.2(3) ?
C41 B1 C31 C32 . . . . 130.4(2) ?
Rh1 B1 C31 C32 . . . . 0.2(3) ?
C2 B1 C31 C36 . . . . 105.3(3) ?
C41 B1 C31 C36 . . . . -56.1(3) ?
Rh1 B1 C31 C36 . . . . 173.71(16) ?
C36 C31 C32 F32 . . . . 179.4(2) ?
B1 C31 C32 F32 . . . . -6.9(4) ?
C36 C31 C32 C33 . . . . -1.8(3) ?
B1 C31 C32 C33 . . . . 171.9(2) ?
F32 C32 C33 F33 . . . . 0.6(3) ?
C31 C32 C33 F33 . . . . -178.3(2) ?
F32 C32 C33 C34 . . . . 178.8(2) ?
C31 C32 C33 C34 . . . . -0.2(4) ?
F33 C33 C34 F34 . . . . 0.8(4) ?
C32 C33 C34 F34 . . . . -177.4(2) ?
F33 C33 C34 C35 . . . . 179.8(2) ?
C32 C33 C34 C35 . . . . 1.6(4) ?
F34 C34 C35 F35 . . . . -0.7(4) ?
C33 C34 C35 F35 . . . . -179.8(2) ?
F34 C34 C35 C36 . . . . 178.0(2) ?
C33 C34 C35 C36 . . . . -1.1(4) ?
F35 C35 C36 F36 . . . . -0.4(4) ?
C34 C35 C36 F36 . . . . -179.0(2) ?
F35 C35 C36 C31 . . . . 177.6(2) ?
C34 C35 C36 C31 . . . . -1.1(4) ?
C32 C31 C36 F36 . . . . -179.7(2) ?
B1 C31 C36 F36 . . . . 5.9(3) ?
C32 C31 C36 C35 . . . . 2.4(3) ?
B1 C31 C36 C35 . . . . -172.0(2) ?
C2 B1 C41 C46 . . . . -26.3(3) ?
C31 B1 C41 C46 . . . . 134.3(2) ?
Rh1 B1 C41 C46 . . . . -93.6(2) ?
C2 B1 C41 C42 . . . . 161.3(2) ?
C31 B1 C41 C42 . . . . -38.0(3) ?
Rh1 B1 C41 C42 . . . . 94.1(2) ?
C46 C41 C42 F42 . . . . -178.63(19) ?
B1 C41 C42 F42 . . . . -5.5(3) ?
C46 C41 C42 C43 . . . . -0.3(3) ?
B1 C41 C42 C43 . . . . 172.8(2) ?
F42 C42 C43 F43 . . . . -1.3(3) ?
C41 C42 C43 F43 . . . . -179.7(2) ?
F42 C42 C43 C44 . . . . 177.6(2) ?
C41 C42 C43 C44 . . . . -0.8(4) ?
F43 C43 C44 F44 . . . . 2.3(3) ?
C42 C43 C44 F44 . . . . -176.7(2) ?
F43 C43 C44 C45 . . . . -179.6(2) ?
C42 C43 C44 C45 . . . . 1.4(4) ?
F44 C44 C45 F45 . . . . -0.8(3) ?
C43 C44 C45 F45 . . . . -178.9(2) ?
F44 C44 C45 C46 . . . . 177.1(2) ?
C43 C44 C45 C46 . . . . -1.0(4) ?
F45 C45 C46 F46 . . . . 0.4(3) ?
C44 C45 C46 F46 . . . . -177.4(2) ?
F45 C45 C46 C41 . . . . 177.7(2) ?
C44 C45 C46 C41 . . . . -0.2(4) ?
C42 C41 C46 F46 . . . . 177.92(19) ?
B1 C41 C46 F46 . . . . 4.9(3) ?
C42 C41 C46 C45 . . . . 0.8(3) ?
B1 C41 C46 C45 . . . . -172.2(2) ?
C56 C51 C52 C53 . . . . 1.0(2) ?
Rh1 C51 C52 C53 . . . . 92.46(15) ?
C56 C51 C52 Rh1 . . . . -91.49(15) ?
C51 C52 C53 C54 . . . . -69.3(2) ?
Rh1 C52 C53 C54 . . . . 3.59(17) ?
C51 C52 C53 C57 . . . . 33.4(2) ?
Rh1 C52 C53 C57 . . . . 106.28(15) ?
C52 C53 C54 C55 . . . . 69.0(2) ?
C57 C53 C54 C55 . . . . -34.4(2) ?
C52 C53 C54 Rh1 . . . . -3.49(17) ?
C57 C53 C54 Rh1 . . . . -106.84(15) ?
C53 C54 C55 C56 . . . . 0.2(2) ?
Rh1 C54 C55 C56 . . . . 90.14(16) ?
C53 C54 C55 Rh1 . . . . -89.91(15) ?
C54 C55 C56 C51 . . . . -68.6(2) ?
Rh1 C55 C56 C51 . . . . 3.99(17) ?
C54 C55 C56 C57 . . . . 34.3(2) ?
Rh1 C55 C56 C57 . . . . 106.88(15) ?
C52 C51 C56 C55 . . . . 67.9(2) ?
Rh1 C51 C56 C55 . . . . -4.08(17) ?
C52 C51 C56 C57 . . . . -35.2(2) ?
Rh1 C51 C56 C57 . . . . -107.16(15) ?
C55 C56 C57 C53 . . . . -52.1(2) ?
C51 C56 C57 C53 . . . . 52.2(2) ?
C52 C53 C57 C56 . . . . -52.0(2) ?
C54 C53 C57 C56 . . . . 52.0(2) ?
